data_2102795
loop_
_publ_author_name
'Baikie, T'
'Elcombe, M'
'Kim, J.Y'
'Mercier, P.H.J'
'Mitchell, L.D'
'White, T.J'
'Whitfield, P.S'

_publ_contact_author_address
;Division of Materials Science,
50 Nanyang Avenue,
Singapore,
639798
;
_publ_contact_author_email tjwhite@ntu.edu.sg
_publ_contact_author_fax 65000000000000E294
_publ_contact_author_name 'TJ white'
_publ_contact_author_phone 65000000000000E294
_publ_section_title
;
 Triclinic apatites
;
_journal_coeditor_code LM5005
_journal_date_accepted 2006-12-08
_journal_date_recd_electronic 2006-11-21
_journal_issue 2
_journal_name_full 'Acta Crystallographica, Section B'
_journal_page_first 251
_journal_page_last 256
_journal_paper_category FA
_journal_paper_doi 10.1107/S0108768106053316
_journal_volume 63
_journal_year 2007
_chemical_compound_source Synthetic
_chemical_formula_sum 'Ca5 As3 O12 F'
_chemical_name_mineral Svabite
_space_group_IT_number 2
_symmetry_space_group_name_Hall '-P 1'
_symmetry_space_group_name_H-M 'P -1'
_cell_angle_alpha 90.623(3)
_cell_angle_beta 88.869(3)
_cell_angle_gamma 120.371(3)
_cell_length_a 9.6841(5)
_cell_length_b 9.6906(5)
_cell_length_c 6.9815(3)
_cell_volume 565.15(5)
_database_code_amcsd 0009953
_exptl_crystal_density_diffrn 3.738
_cod_data_source_file lm5005.cif
_cod_original_sg_symbol_H-M P-1
_cod_database_code 2102795

loop_
_space_group_symop_operation_xyz
'-x, -y, -z'
'x, y, z'

loop_
_atom_site_type_symbol
_atom_site_label
_atom_site_fract_x
_atom_site_fract_y
_atom_site_fract_z
_atom_site_occupancy
Ca Ca1 0.234(2) 0.990(2) 0.249(3) 1
Ca Ca2 0.005(2) 0.251(2) 0.262(3) 1
Ca Ca3 0.770(2) 0.767(2) 0.245(2) 1
Ca Ca4 0.345(2) 0.653(2) 0.003(2) 1
Ca Ca5 0.343(2) 0.681(2) 0.499(2) 1
As As1 0.3980(10) 0.3740(10) 0.261(2) 1
As As2 0.6280(10) 0.0240(10) 0.239(2) 1
As As3 0.975(2) 0.6060(10) 0.243(2) 1
O O1 0.311(2) 0.480(2) 0.275(2) 1
O O2 0.510(2) 0.827(2) 0.243(2) 1
O O3 0.173(2) 0.681(2) 0.226(2) 1
O O4 0.604(2) 0.475(2) 0.277(2) 1
O O5 0.530(2) 0.124(2) 0.220(2) 1
O O6 0.878(2) 0.407(2) 0.274(2) 1
O O7 0.351(2) 0.263(2) 0.063(2) 1
O O8 0.774(2) 0.079(2) 0.072(2) 1
O O9 0.905(2) 0.639(2) 0.040(2) 1
O O10 0.669(2) 0.766(2) 0.552(2) 1
O O11 0.274(2) 0.907(2) 0.555(2) 1
O O12 0.068(2) 0.301(2) 0.584(2) 1
F F1 0.007(2) 0.007(2) 0.245(2) 1

loop_
_cod_related_entry_id
_cod_related_entry_database
_cod_related_entry_code
1 AMCSD 0009953
